data_1518528
loop_
_publ_author_name
'Surampudi, S.'
'Yeh, M.-L.'
'Siegler, M. A.'
'Hardigree, J. F. Martinez'
'Kasl, T. A.'
'Katz, H. E.'
'Klausen, R. S.'

_publ_section_title
;
 Increased carrier mobility in end-functionalized oligosilanes
;
_journal_issue 3
_journal_name_full 'Chem. Sci.'
_journal_page_first 1905
_journal_paper_doi 10.1039/C4SC03274H
_journal_volume 6
_journal_year 2015
_chemical_formula_moiety 'C30 H40 N2 O4 Si4'
_chemical_formula_sum 'C30 H40 N2 O4 Si4'
_chemical_formula_weight 605.00
_chemical_name_systematic
;
 ?
;
_space_group_crystal_system triclinic
_space_group_IT_number 2
_space_group_name_Hall '-P 1'
_space_group_name_H-M_alt 'P -1'
_symmetry_space_group_name_Hall '-P 1'
_symmetry_space_group_name_H-M 'P -1'
_atom_sites_solution_hydrogens geom
_atom_sites_solution_primary direct
_atom_sites_solution_secondary difmap
_audit_creation_method SHELXL-2013
_audit_update_record
;
2014-10-24 deposited with the CCDC.
2015-01-05 downloaded from the CCDC.
;
_cell_angle_alpha 99.115(3)
_cell_angle_beta 92.129(4)
_cell_angle_gamma 94.397(4)
_cell_formula_units_Z 2
_cell_length_a 8.5558(5)
_cell_length_b 11.8870(4)
_cell_length_c 17.0071(8)
_cell_measurement_reflns_used 4935
_cell_measurement_temperature 110(2)
_cell_measurement_theta_max 71.84
_cell_measurement_theta_min 3.76
_cell_volume 1700.67(14)
_computing_cell_refinement
;
CrysAlisPro, Agilent Technologies,
Version 1.171.37.31 (release 14-01-2014 CrysAlis171 .NET)
(compiled Jan 14 2014,18:38:05)
;
_computing_data_collection
;
CrysAlisPro, Agilent Technologies,
Version 1.171.37.31 (release 14-01-2014 CrysAlis171 .NET)
(compiled Jan 14 2014,18:38:05)
;
_computing_data_reduction
;
CrysAlisPro, Agilent Technologies,
Version 1.171.37.31 (release 14-01-2014 CrysAlis171 .NET)
(compiled Jan 14 2014,18:38:05)
;
_computing_molecular_graphics 'SHELXTL v6.10 (Sheldrick, 2008)'
_computing_publication_material 'SHELXTL v6.10 (Sheldrick, 2008)'
_computing_structure_refinement 'SHELXL-2013 (Sheldrick, 2013)'
_computing_structure_solution 'SHELXS-2013 (Sheldrick, 2013)'
_diffrn_ambient_temperature 110(2)
_diffrn_measured_fraction_theta_full 0.988
_diffrn_measured_fraction_theta_max 0.981
_diffrn_measurement_device_type 'SuperNova, Dual, Cu at zero, Atlas'
_diffrn_measurement_method '\w scans'
_diffrn_radiation_monochromator mirror
_diffrn_radiation_source 'SuperNova (Cu) X-ray Source'
_diffrn_radiation_type CuK\a
_diffrn_radiation_wavelength 1.54178
_diffrn_reflns_av_R_equivalents 0.0506
_diffrn_reflns_av_unetI/netI 0.0527
_diffrn_reflns_Laue_measured_fraction_full 0.988
_diffrn_reflns_Laue_measured_fraction_max 0.981
_diffrn_reflns_limit_h_max 10
_diffrn_reflns_limit_h_min -10
_diffrn_reflns_limit_k_max 11
_diffrn_reflns_limit_k_min -14
_diffrn_reflns_limit_l_max 20
_diffrn_reflns_limit_l_min -20
_diffrn_reflns_number 18214
_diffrn_reflns_point_group_measured_fraction_full 0.988
_diffrn_reflns_point_group_measured_fraction_max 0.981
_diffrn_reflns_theta_full 67.679
_diffrn_reflns_theta_max 71.891
_diffrn_reflns_theta_min 3.779
_exptl_absorpt_coefficient_mu 1.901
_exptl_absorpt_correction_T_max 0.935
_exptl_absorpt_correction_T_min 0.621
_exptl_absorpt_correction_type analytical
_exptl_absorpt_process_details
;
CrysAlisPro, Agilent Technologies,
Version 1.171.37.31 (release 14-01-2014 CrysAlis171 .NET)
(compiled Jan 14 2014,18:38:05)
Analytical numeric absorption correction using a multifaceted crystal
            model based on expressions derived by R.C. Clark & J.S. Reid.
(Clark, R. C. & Reid, J. S. (1995). Acta Cryst. A51, 887-897)
Empirical absorption correction using spherical harmonics,
 implemented in SCALE3 ABSPACK scaling algorithm.
;
_exptl_crystal_colour 'pale yellow'
_exptl_crystal_density_diffrn 1.181
_exptl_crystal_description needle
_exptl_crystal_F_000 644
_exptl_crystal_size_max 0.41
_exptl_crystal_size_mid 0.05
_exptl_crystal_size_min 0.04
_refine_diff_density_max 0.968
_refine_diff_density_min -0.427
_refine_diff_density_rms 0.077
_refine_ls_extinction_method none
_refine_ls_goodness_of_fit_ref 1.026
_refine_ls_hydrogen_treatment constr
_refine_ls_matrix_type full
_refine_ls_number_parameters 371
_refine_ls_number_reflns 6566
_refine_ls_number_restraints 0
_refine_ls_restrained_S_all 1.026
_refine_ls_R_factor_all 0.0889
_refine_ls_R_factor_gt 0.0629
_refine_ls_shift/su_max 0.000
_refine_ls_shift/su_mean 0.000
_refine_ls_structure_factor_coef Fsqd
_refine_ls_weighting_details
;
 w=1/[\s^2^(Fo^2^)+(0.1067P)^2^+0.7535P]
 where P=(Fo^2^+2Fc^2^)/3
;
_refine_ls_weighting_scheme calc
_refine_ls_wR_factor_gt 0.1706
_refine_ls_wR_factor_ref 0.1941
_reflns_Friedel_coverage 0.000
_reflns_number_gt 4730
_reflns_number_total 6566
_reflns_threshold_expression 'I > 2\s(I)'
_cod_data_source_file c4sc03274h2.cif
_cod_data_source_block Si4C1
_cod_depositor_comments 'Adding full bibliography for 1518526--1518529.cif.'
_cod_database_code 1518528
_shelx_space_group_comment
;
The symmetry employed for this shelxl refinement is uniquely defined
by the following loop, which should always be used as a source of
symmetry information in preference to the above space-group names.
They are only intended as comments.
;
_shelxl_version_number 2013-2

loop_
_space_group_symop_operation_xyz
'x, y, z'
'-x, -y, -z'

loop_
_atom_site_label
_atom_site_type_symbol
_atom_site_fract_x
_atom_site_fract_y
_atom_site_fract_z
_atom_site_U_iso_or_equiv
_atom_site_adp_type
_atom_site_occupancy
_atom_site_site_symmetry_order
_atom_site_calc_flag
_atom_site_refinement_flags_posn
_atom_site_refinement_flags_adp
C1 C -0.1023(7) 0.1099(4) 0.9375(3) 0.096(2) Uani 1 1 d . .
H1A H -0.0642 0.1220 0.9935 0.145 Uiso 1 1 calc R U
H1B H -0.1087 0.0281 0.9160 0.145 Uiso 1 1 calc R U
H1C H -0.2066 0.1380 0.9337 0.145 Uiso 1 1 calc R U
C2 C 0.0206(5) 0.2851(3) 0.9161(2) 0.0510(9) Uani 1 1 d . .
C3 C 0.1342(4) 0.3402(3) 0.8650(2) 0.0451(8) Uani 1 1 d . .
C4 C 0.2052(6) 0.2649(3) 0.8050(2) 0.0587(10) Uani 1 1 d . .
C5 C 0.1623(4) 0.4542(3) 0.87805(19) 0.0419(7) Uani 1 1 d . .
H5 H 0.1118 0.4917 0.9224 0.050 Uiso 1 1 calc R U
C6 C 0.2566(4) 0.5308(3) 0.83635(19) 0.0376(7) Uani 1 1 d . .
C7 C 0.3409(4) 0.4974(3) 0.7688(2) 0.0428(8) Uani 1 1 d . .
H7 H 0.3441 0.4184 0.7488 0.051 Uiso 1 1 calc R U
C8 C 0.4195(4) 0.5776(3) 0.7310(2) 0.0420(8) Uani 1 1 d . .
H8 H 0.4756 0.5524 0.6852 0.050 Uiso 1 1 calc R U
C9 C 0.4188(4) 0.6951(3) 0.75817(19) 0.0363(7) Uani 1 1 d . .
C10 C 0.3357(4) 0.7268(3) 0.8269(2) 0.0439(8) Uani 1 1 d . .
H10 H 0.3344 0.8056 0.8480 0.053 Uiso 1 1 calc R U
C11 C 0.2563(4) 0.6474(3) 0.8645(2) 0.0447(8) Uani 1 1 d . .
H11 H 0.2004 0.6724 0.9104 0.054 Uiso 1 1 calc R U
C12 C 0.6872(4) 0.7517(3) 0.6515(2) 0.0499(9) Uani 1 1 d . .
H12A H 0.7713 0.7488 0.6917 0.075 Uiso 1 1 calc R U
H12B H 0.7227 0.8033 0.6150 0.075 Uiso 1 1 calc R U
H12C H 0.6603 0.6748 0.6214 0.075 Uiso 1 1 calc R U
C13 C 0.5712(5) 0.9398(3) 0.7744(2) 0.0538(9) Uani 1 1 d . .
H13A H 0.4790 0.9818 0.7874 0.081 Uiso 1 1 calc R U
H13B H 0.6480 0.9876 0.7502 0.081 Uiso 1 1 calc R U
H13C H 0.6185 0.9199 0.8232 0.081 Uiso 1 1 calc R U
C14 C 0.1237(4) 0.8399(4) 0.6625(2) 0.0638(11) Uani 1 1 d . .
H14A H 0.1334 0.8925 0.7133 0.096 Uiso 1 1 calc R U
H14B H 0.0961 0.7620 0.6723 0.096 Uiso 1 1 calc R U
H14C H 0.0415 0.8625 0.6279 0.096 Uiso 1 1 calc R U
C15 C 0.3631(5) 0.9958(3) 0.5922(2) 0.0541(9) Uani 1 1 d . .
H15A H 0.2804 1.0159 0.5567 0.081 Uiso 1 1 calc R U
H15B H 0.4638 0.9999 0.5667 0.081 Uiso 1 1 calc R U
H15C H 0.3701 1.0494 0.6425 0.081 Uiso 1 1 calc R U
C16 C 0.2209(5) 0.5688(3) 0.5156(2) 0.0526(9) Uani 1 1 d . .
H16A H 0.2026 0.5150 0.4655 0.079 Uiso 1 1 calc R U
H16B H 0.1226 0.5748 0.5432 0.079 Uiso 1 1 calc R U
H16C H 0.2997 0.5412 0.5496 0.079 Uiso 1 1 calc R U
C17 C 0.4868(4) 0.7004(3) 0.4449(2) 0.0459(8) Uani 1 1 d . .
H17A H 0.5595 0.6675 0.4791 0.069 Uiso 1 1 calc R U
H17B H 0.5313 0.7761 0.4371 0.069 Uiso 1 1 calc R U
H17C H 0.4702 0.6504 0.3931 0.069 Uiso 1 1 calc R U
C18 C -0.0932(4) 0.7330(3) 0.4282(2) 0.0423(8) Uani 1 1 d . .
H18A H -0.1663 0.7500 0.3867 0.063 Uiso 1 1 calc R U
H18B H -0.1113 0.7803 0.4791 0.063 Uiso 1 1 calc R U
H18C H -0.1100 0.6520 0.4331 0.063 Uiso 1 1 calc R U
C19 C 0.1414(5) 0.9181(3) 0.3855(3) 0.0548(9) Uani 1 1 d . .
H19A H 0.2502 0.9354 0.3723 0.082 Uiso 1 1 calc R U
H19B H 0.1190 0.9681 0.4347 0.082 Uiso 1 1 calc R U
H19C H 0.0701 0.9306 0.3419 0.082 Uiso 1 1 calc R U
C20 C 0.1546(4) 0.6698(3) 0.3055(2) 0.0427(8) Uani 1 1 d . .
C21 C 0.0996(4) 0.5551(3) 0.2915(2) 0.0456(8) Uani 1 1 d . .
H21 H 0.0291 0.5274 0.3272 0.055 Uiso 1 1 calc R U
C22 C 0.1441(5) 0.4795(4) 0.2268(2) 0.0545(10) Uani 1 1 d . .
H22 H 0.1042 0.4015 0.2186 0.065 Uiso 1 1 calc R U
C23 C 0.2488(5) 0.5197(4) 0.1739(2) 0.0578(11) Uani 1 1 d . .
C24 C 0.3014(5) 0.6332(4) 0.1863(2) 0.0605(11) Uani 1 1 d . .
H24 H 0.3708 0.6614 0.1502 0.073 Uiso 1 1 calc R U
C25 C 0.2548(4) 0.7070(4) 0.2503(2) 0.0545(9) Uani 1 1 d . .
H25 H 0.2920 0.7855 0.2570 0.065 Uiso 1 1 calc R U
C26 C 0.3106(5) 0.4438(5) 0.1066(2) 0.0729(15) Uani 1 1 d . .
H26 H 0.3790 0.4816 0.0745 0.088 Uiso 1 1 calc R U
C27 C 0.2857(6) 0.3313(5) 0.0839(2) 0.0759(16) Uani 1 1 d . .
C28 C 0.1812(9) 0.2564(6) 0.1167(3) 0.0835(19) Uani 1 1 d . .
C29 C 0.3737(7) 0.2755(6) 0.0144(3) 0.092(2) Uani 1 1 d . .
C30 C 0.4105(11) 0.1015(7) -0.0657(3) 0.160(4) Uani 1 1 d . .
H30A H 0.3687 0.1229 -0.1152 0.240 Uiso 1 1 calc R U
H30B H 0.3912 0.0187 -0.0678 0.240 Uiso 1 1 calc R U
H30C H 0.5237 0.1230 -0.0595 0.240 Uiso 1 1 calc R U
N1 N 0.2655(7) 0.2038(3) 0.7588(2) 0.0898(15) Uani 1 1 d . .
N2 N 0.0948(8) 0.1934(4) 0.1418(3) 0.0973(18) Uani 1 1 d . .
O1 O 0.0050(4) 0.1714(2) 0.89227(18) 0.0708(9) Uani 1 1 d . .
O2 O -0.0429(3) 0.3358(2) 0.96985(16) 0.0580(7) Uani 1 1 d . .
O3 O 0.4642(5) 0.3260(5) -0.0222(2) 0.1160(19) Uani 1 1 d . .
O4 O 0.3332(6) 0.1607(4) 0.0018(2) 0.1159(18) Uani 1 1 d . .
Si1 Si 0.51021(10) 0.80516(8) 0.70202(5) 0.0372(2) Uani 1 1 d . .
Si2 Si 0.31479(10) 0.84504(7) 0.61273(5) 0.0367(2) Uani 1 1 d . .
Si3 Si 0.29396(9) 0.71433(7) 0.49348(5) 0.0332(2) Uani 1 1 d . .
Si4 Si 0.11271(9) 0.76503(7) 0.40046(5) 0.0345(2) Uani 1 1 d . .

loop_
_atom_site_aniso_label
_atom_site_aniso_U_11
_atom_site_aniso_U_22
_atom_site_aniso_U_33
_atom_site_aniso_U_23
_atom_site_aniso_U_13
_atom_site_aniso_U_12
C1 0.128(5) 0.066(3) 0.089(4) 0.025(3) -0.026(3) -0.047(3)
C2 0.061(2) 0.0414(19) 0.049(2) 0.0114(16) -0.0175(18) -0.0056(16)
C3 0.053(2) 0.0404(18) 0.0397(18) 0.0040(14) -0.0084(15) 0.0027(15)
C4 0.089(3) 0.040(2) 0.047(2) 0.0094(17) -0.004(2) 0.0019(19)
C5 0.0443(18) 0.0468(19) 0.0334(16) 0.0045(14) -0.0046(13) 0.0028(14)
C6 0.0388(16) 0.0384(17) 0.0347(16) 0.0051(13) -0.0042(13) 0.0020(13)
C7 0.0479(19) 0.0326(16) 0.0458(19) -0.0005(14) -0.0005(15) 0.0065(13)
C8 0.0448(18) 0.0416(18) 0.0371(17) -0.0034(14) 0.0048(14) 0.0073(14)
C9 0.0355(15) 0.0374(17) 0.0360(16) 0.0052(13) 0.0008(12) 0.0049(12)
C10 0.052(2) 0.0388(18) 0.0394(18) 0.0009(14) 0.0096(15) 0.0054(14)
C11 0.0496(19) 0.0422(19) 0.0405(18) 0.0000(14) 0.0094(14) 0.0040(14)
C12 0.0361(17) 0.069(2) 0.046(2) 0.0084(17) 0.0074(14) 0.0101(16)
C13 0.065(2) 0.044(2) 0.048(2) -0.0009(16) 0.0050(18) -0.0058(17)
C14 0.041(2) 0.099(3) 0.056(2) 0.017(2) 0.0167(17) 0.021(2)
C15 0.077(3) 0.0366(19) 0.047(2) -0.0014(15) 0.0015(18) 0.0097(17)
C16 0.056(2) 0.0419(19) 0.058(2) 0.0102(17) -0.0091(17) -0.0078(16)
C17 0.0330(16) 0.053(2) 0.049(2) -0.0041(16) 0.0076(14) 0.0064(14)
C18 0.0320(16) 0.0432(18) 0.051(2) 0.0046(15) 0.0074(14) 0.0044(13)
C19 0.057(2) 0.046(2) 0.066(3) 0.0208(18) 0.0051(19) 0.0041(17)
C20 0.0334(16) 0.058(2) 0.0377(17) 0.0065(15) 0.0019(13) 0.0144(14)
C21 0.0414(18) 0.058(2) 0.0364(17) -0.0013(15) 0.0007(14) 0.0144(15)
C22 0.052(2) 0.070(3) 0.0393(19) -0.0033(17) -0.0053(16) 0.0220(18)
C23 0.048(2) 0.094(3) 0.0329(18) 0.0020(19) -0.0013(15) 0.034(2)
C24 0.051(2) 0.093(3) 0.041(2) 0.014(2) 0.0088(16) 0.019(2)
C25 0.045(2) 0.074(3) 0.047(2) 0.0119(18) 0.0084(16) 0.0112(18)
C26 0.053(2) 0.127(4) 0.035(2) -0.011(2) -0.0075(17) 0.042(3)
C27 0.071(3) 0.123(5) 0.032(2) -0.011(2) -0.0079(19) 0.051(3)
C28 0.110(5) 0.089(4) 0.047(3) -0.018(3) -0.017(3) 0.057(4)
C29 0.088(4) 0.151(6) 0.035(2) -0.019(3) -0.010(2) 0.073(4)
C30 0.246(10) 0.195(8) 0.052(3) -0.010(4) 0.021(4) 0.160(8)
N1 0.165(5) 0.045(2) 0.062(2) 0.0043(18) 0.024(3) 0.026(2)
N2 0.144(5) 0.079(3) 0.065(3) -0.016(2) -0.003(3) 0.047(3)
O1 0.099(2) 0.0453(15) 0.0642(18) 0.0130(13) -0.0192(17) -0.0187(15)
O2 0.0644(17) 0.0603(17) 0.0497(16) 0.0167(13) 0.0007(13) -0.0088(13)
O3 0.086(3) 0.218(5) 0.0429(19) -0.017(2) 0.0035(18) 0.079(3)
O4 0.142(4) 0.145(4) 0.057(2) -0.028(2) 0.000(2) 0.088(3)
Si1 0.0347(4) 0.0394(5) 0.0359(5) 0.0010(4) 0.0041(3) 0.0030(3)
Si2 0.0340(4) 0.0391(5) 0.0367(5) 0.0014(4) 0.0070(3) 0.0080(3)
Si3 0.0280(4) 0.0295(4) 0.0400(5) 0.0003(3) -0.0003(3) 0.0019(3)
Si4 0.0291(4) 0.0359(5) 0.0391(5) 0.0062(3) 0.0048(3) 0.0046(3)

loop_
_atom_type_symbol
_atom_type_description
_atom_type_scat_dispersion_real
_atom_type_scat_dispersion_imag
_atom_type_scat_source
C C 0.0181 0.0091 'International Tables Vol C Tables 4.2.6.8 and 6.1.1.4'
H H 0.0000 0.0000 'International Tables Vol C Tables 4.2.6.8 and 6.1.1.4'
N N 0.0311 0.0180 'International Tables Vol C Tables 4.2.6.8 and 6.1.1.4'
O O 0.0492 0.0322 'International Tables Vol C Tables 4.2.6.8 and 6.1.1.4'
Si Si 0.2541 0.3302 'International Tables Vol C Tables 4.2.6.8 and 6.1.1.4'

loop_
_geom_angle_atom_site_label_1
_geom_angle_atom_site_label_2
_geom_angle_atom_site_label_3
_geom_angle
O1 C1 H1A 109.5
O1 C1 H1B 109.5
H1A C1 H1B 109.5
O1 C1 H1C 109.5
H1A C1 H1C 109.5
H1B C1 H1C 109.5
O2 C2 O1 125.8(4)
O2 C2 C3 124.3(3)
O1 C2 C3 109.9(4)
C5 C3 C4 124.5(4)
C5 C3 C2 119.0(3)
C4 C3 C2 116.6(3)
N1 C4 C3 177.7(5)
C3 C5 C6 131.4(3)
C3 C5 H5 114.3
C6 C5 H5 114.3
C11 C6 C7 117.8(3)
C11 C6 C5 116.6(3)
C7 C6 C5 125.6(3)
C8 C7 C6 121.0(3)
C8 C7 H7 119.5
C6 C7 H7 119.5
C7 C8 C9 121.8(3)
C7 C8 H8 119.1
C9 C8 H8 119.1
C8 C9 C10 116.3(3)
C8 C9 Si1 122.1(2)
C10 C9 Si1 121.4(2)
C11 C10 C9 122.1(3)
C11 C10 H10 118.9
C9 C10 H10 118.9
C10 C11 C6 121.0(3)
C10 C11 H11 119.5
C6 C11 H11 119.5
Si1 C12 H12A 109.5
Si1 C12 H12B 109.5
H12A C12 H12B 109.5
Si1 C12 H12C 109.5
H12A C12 H12C 109.5
H12B C12 H12C 109.5
Si1 C13 H13A 109.5
Si1 C13 H13B 109.5
H13A C13 H13B 109.5
Si1 C13 H13C 109.5
H13A C13 H13C 109.5
H13B C13 H13C 109.5
Si2 C14 H14A 109.5
Si2 C14 H14B 109.5
H14A C14 H14B 109.5
Si2 C14 H14C 109.5
H14A C14 H14C 109.5
H14B C14 H14C 109.5
Si2 C15 H15A 109.5
Si2 C15 H15B 109.5
H15A C15 H15B 109.5
Si2 C15 H15C 109.5
H15A C15 H15C 109.5
H15B C15 H15C 109.5
Si3 C16 H16A 109.5
Si3 C16 H16B 109.5
H16A C16 H16B 109.5
Si3 C16 H16C 109.5
H16A C16 H16C 109.5
H16B C16 H16C 109.5
Si3 C17 H17A 109.5
Si3 C17 H17B 109.5
H17A C17 H17B 109.5
Si3 C17 H17C 109.5
H17A C17 H17C 109.5
H17B C17 H17C 109.5
Si4 C18 H18A 109.5
Si4 C18 H18B 109.5
H18A C18 H18B 109.5
Si4 C18 H18C 109.5
H18A C18 H18C 109.5
H18B C18 H18C 109.5
Si4 C19 H19A 109.5
Si4 C19 H19B 109.5
H19A C19 H19B 109.5
Si4 C19 H19C 109.5
H19A C19 H19C 109.5
H19B C19 H19C 109.5
C21 C20 C25 116.8(3)
C21 C20 Si4 120.8(3)
C25 C20 Si4 122.1(3)
C20 C21 C22 122.2(4)
C20 C21 H21 118.9
C22 C21 H21 118.9
C21 C22 C23 119.2(4)
C21 C22 H22 120.4
C23 C22 H22 120.4
C24 C23 C22 119.1(3)
C24 C23 C26 118.0(4)
C22 C23 C26 122.9(5)
C23 C24 C25 120.8(4)
C23 C24 H24 119.6
C25 C24 H24 119.6
C24 C25 C20 121.9(4)
C24 C25 H25 119.1
C20 C25 H25 119.1
C27 C26 C23 130.3(5)
C27 C26 H26 114.8
C23 C26 H26 114.8
C26 C27 C28 126.6(4)
C26 C27 C29 118.5(6)
C28 C27 C29 114.9(6)
N2 C28 C27 178.4(6)
O3 C29 O4 126.6(5)
O3 C29 C27 124.4(7)
O4 C29 C27 109.0(6)
O4 C30 H30A 109.5
O4 C30 H30B 109.5
H30A C30 H30B 109.5
O4 C30 H30C 109.5
H30A C30 H30C 109.5
H30B C30 H30C 109.5
C2 O1 C1 114.4(4)
C29 O4 C30 112.1(6)
C12 Si1 C9 110.28(16)
C12 Si1 C13 109.12(18)
C9 Si1 C13 108.92(16)
C12 Si1 Si2 113.11(12)
C9 Si1 Si2 106.82(10)
C13 Si1 Si2 108.49(14)
C14 Si2 C15 108.6(2)
C14 Si2 Si1 107.99(14)
C15 Si2 Si1 107.85(13)
C14 Si2 Si3 109.39(15)
C15 Si2 Si3 110.50(12)
Si1 Si2 Si3 112.39(4)
C17 Si3 C16 108.08(18)
C17 Si3 Si2 112.65(11)
C16 Si3 Si2 108.80(13)
C17 Si3 Si4 107.90(13)
C16 Si3 Si4 107.38(12)
Si2 Si3 Si4 111.82(4)
C18 Si4 C19 109.41(17)
C18 Si4 C20 110.47(15)
C19 Si4 C20 109.04(18)
C18 Si4 Si3 111.04(12)
C19 Si4 Si3 114.10(14)
C20 Si4 Si3 102.59(11)

loop_
_geom_bond_atom_site_label_1
_geom_bond_atom_site_label_2
_geom_bond_distance
C1 O1 1.448(6)
C1 H1A 0.9800
C1 H1B 0.9800
C1 H1C 0.9800
C2 O2 1.186(5)
C2 O1 1.343(4)
C2 C3 1.509(5)
C3 C5 1.339(5)
C3 C4 1.432(5)
C4 N1 1.147(5)
C5 C6 1.455(5)
C5 H5 0.9500
C6 C11 1.394(5)
C6 C7 1.399(5)
C7 C8 1.380(5)
C7 H7 0.9500
C8 C9 1.401(4)
C8 H8 0.9500
C9 C10 1.406(4)
C9 Si1 1.878(3)
C10 C11 1.373(5)
C10 H10 0.9500
C11 H11 0.9500
C12 Si1 1.873(3)
C12 H12A 0.9800
C12 H12B 0.9800
C12 H12C 0.9800
C13 Si1 1.883(3)
C13 H13A 0.9800
C13 H13B 0.9800
C13 H13C 0.9800
C14 Si2 1.870(4)
C14 H14A 0.9800
C14 H14B 0.9800
C14 H14C 0.9800
C15 Si2 1.897(4)
C15 H15A 0.9800
C15 H15B 0.9800
C15 H15C 0.9800
C16 Si3 1.893(4)
C16 H16A 0.9800
C16 H16B 0.9800
C16 H16C 0.9800
C17 Si3 1.880(3)
C17 H17A 0.9800
C17 H17B 0.9800
C17 H17C 0.9800
C18 Si4 1.867(3)
C18 H18A 0.9800
C18 H18B 0.9800
C18 H18C 0.9800
C19 Si4 1.875(4)
C19 H19A 0.9800
C19 H19B 0.9800
C19 H19C 0.9800
C20 C21 1.389(5)
C20 C25 1.395(5)
C20 Si4 1.882(3)
C21 C22 1.390(5)
C21 H21 0.9500
C22 C23 1.403(6)
C22 H22 0.9500
C23 C24 1.371(6)
C23 C26 1.481(5)
C24 C25 1.378(5)
C24 H24 0.9500
C25 H25 0.9500
C26 C27 1.331(7)
C26 H26 0.9500
C27 C28 1.407(9)
C27 C29 1.515(6)
C28 N2 1.153(8)
C29 O3 1.196(8)
C29 O4 1.362(9)
C30 O4 1.458(5)
C30 H30A 0.9800
C30 H30B 0.9800
C30 H30C 0.9800
Si1 Si2 2.3425(12)
Si2 Si3 2.3435(12)
Si3 Si4 2.3524(12)

loop_
_geom_torsion_atom_site_label_1
_geom_torsion_atom_site_label_2
_geom_torsion_atom_site_label_3
_geom_torsion_atom_site_label_4
_geom_torsion
O2 C2 C3 C5 -2.7(6)
O1 C2 C3 C5 178.2(3)
O2 C2 C3 C4 177.3(4)
O1 C2 C3 C4 -1.9(5)
C4 C3 C5 C6 4.2(6)
C2 C3 C5 C6 -175.9(3)
C3 C5 C6 C11 177.8(4)
C3 C5 C6 C7 0.9(6)
C11 C6 C7 C8 -0.7(5)
C5 C6 C7 C8 176.2(3)
C6 C7 C8 C9 0.1(5)
C7 C8 C9 C10 1.0(5)
C7 C8 C9 Si1 -174.5(3)
C8 C9 C10 C11 -1.4(5)
Si1 C9 C10 C11 174.0(3)
C9 C10 C11 C6 0.8(6)
C7 C6 C11 C10 0.3(5)
C5 C6 C11 C10 -176.9(3)
C25 C20 C21 C22 1.5(5)
Si4 C20 C21 C22 -172.0(3)
C20 C21 C22 C23 0.3(5)
C21 C22 C23 C24 -1.6(5)
C21 C22 C23 C26 175.9(3)
C22 C23 C24 C25 1.1(6)
C26 C23 C24 C25 -176.6(4)
C23 C24 C25 C20 0.8(6)
C21 C20 C25 C24 -2.0(5)
Si4 C20 C25 C24 171.3(3)
C24 C23 C26 C27 176.4(4)
C22 C23 C26 C27 -1.1(6)
C23 C26 C27 C28 5.2(7)
C23 C26 C27 C29 -176.4(4)
C26 C27 C29 O3 -0.5(7)
C28 C27 C29 O3 178.0(5)
C26 C27 C29 O4 179.1(4)
C28 C27 C29 O4 -2.4(6)
O2 C2 O1 C1 1.0(6)
C3 C2 O1 C1 -179.8(4)
O3 C29 O4 C30 -1.9(7)
C27 C29 O4 C30 178.5(4)
C8 C9 Si1 C12 -33.9(3)
C10 C9 Si1 C12 150.9(3)
C8 C9 Si1 C13 -153.6(3)
C10 C9 Si1 C13 31.2(3)
C8 C9 Si1 Si2 89.4(3)
C10 C9 Si1 Si2 -85.8(3)
C21 C20 Si4 C18 -40.6(3)
C25 C20 Si4 C18 146.2(3)
C21 C20 Si4 C19 -160.9(3)
C25 C20 Si4 C19 26.0(3)
C21 C20 Si4 Si3 77.8(3)
C25 C20 Si4 Si3 -95.3(3)
